data_2223878
loop_
_publ_author_name
'Dong, Xi-Yan'
'Xu, Xiao-Jie'
'Yang, Lei'

_publ_section_title
Bis(\m-biphenyl-2,2'-dicarboxylato)bis[aqua(4,4'-dimethyl-2,2'-bipyridine-\k^2^<i>N</i>,<i>N</i>')copper(II)]
_journal_coeditor_code JH2107
_journal_issue 11
_journal_name_full 'Acta Crystallographica Section E'
_journal_page_first m1360
_journal_paper_doi 10.1107/S1600536809040628
_journal_volume 65
_journal_year 2009
_chemical_formula_iupac '[Cu2 (C14 H8 O4)2 (C12 H12 N2)2 (H2 O)2]'
_chemical_formula_moiety 'C52 H44 Cd2 N4 O10'
_chemical_formula_sum 'C52 H44 Cd2 N4 O10'
_chemical_formula_weight 1109.71
_chemical_name_systematic
;
Bis(\m-biphenyl-2,2'-dicarboxylato)bis[aqua(4,4'-dimethyl-2,2'-
bipyridine)copper(II)]
;
_space_group_IT_number 15
_symmetry_cell_setting monoclinic
_symmetry_space_group_name_Hall '-C 2yc'
_symmetry_space_group_name_H-M 'C 1 2/c 1'
_atom_sites_solution_hydrogens geom
_atom_sites_solution_primary direct
_atom_sites_solution_secondary difmap
_audit_creation_method SHELXL-97
_cell_angle_alpha 90.00
_cell_angle_beta 104.413(3)
_cell_angle_gamma 90.00
_cell_formula_units_Z 4
_cell_length_a 17.104(3)
_cell_length_b 15.395(2)
_cell_length_c 18.289(3)
_cell_measurement_reflns_used 3688
_cell_measurement_temperature 296(2)
_cell_measurement_theta_max 27.2515
_cell_measurement_theta_min 2.646
_cell_volume 4664.2(13)
_computing_cell_refinement 'SAINT (Bruker, 2005)'
_computing_data_collection 'APEX2 (Bruker, 2005)'
_computing_data_reduction 'SAINT (Bruker, 2005)'
_computing_molecular_graphics 'SHELXTL (Sheldrick, 2008)'
_computing_publication_material 'SHELXTL (Sheldrick, 2008)'
_computing_structure_refinement 'SHELXL97 (Sheldrick, 2008)'
_computing_structure_solution 'SHELXS97 (Sheldrick, 2008)'
_diffrn_ambient_temperature 296(2)
_diffrn_measured_fraction_theta_full 1.000
_diffrn_measured_fraction_theta_max 1.000
_diffrn_measurement_device_type 'Bruker SMART APEXII CCD area-detector'
_diffrn_measurement_method '\f and \w'
_diffrn_radiation_monochromator graphite
_diffrn_radiation_source 'fine-focus sealed tube'
_diffrn_radiation_type MoK\a
_diffrn_radiation_wavelength 0.71073
_diffrn_reflns_av_R_equivalents 0.0599
_diffrn_reflns_av_sigmaI/netI 0.0591
_diffrn_reflns_limit_h_max 20
_diffrn_reflns_limit_h_min -21
_diffrn_reflns_limit_k_max 12
_diffrn_reflns_limit_k_min -18
_diffrn_reflns_limit_l_max 22
_diffrn_reflns_limit_l_min -22
_diffrn_reflns_number 13512
_diffrn_reflns_theta_full 26.00
_diffrn_reflns_theta_max 26.00
_diffrn_reflns_theta_min 1.81
_exptl_absorpt_coefficient_mu 0.977
_exptl_absorpt_correction_T_max 0.8138
_exptl_absorpt_correction_T_min 0.7853
_exptl_absorpt_correction_type multi-scan
_exptl_absorpt_process_details '(SADABS; Bruker, 2005)'
_exptl_crystal_colour colourless
_exptl_crystal_density_diffrn 1.580
_exptl_crystal_density_method 'not measured'
_exptl_crystal_description block
_exptl_crystal_F_000 2240
_exptl_crystal_size_max 0.26
_exptl_crystal_size_mid 0.24
_exptl_crystal_size_min 0.22
_refine_diff_density_max 0.869
_refine_diff_density_min -0.327
_refine_ls_extinction_method none
_refine_ls_goodness_of_fit_ref 0.929
_refine_ls_hydrogen_treatment constr
_refine_ls_matrix_type full
_refine_ls_number_parameters 310
_refine_ls_number_reflns 4594
_refine_ls_number_restraints 12
_refine_ls_restrained_S_all 0.959
_refine_ls_R_factor_all 0.0758
_refine_ls_R_factor_gt 0.0469
_refine_ls_shift/su_max 0.001
_refine_ls_shift/su_mean 0.000
_refine_ls_structure_factor_coef Fsqd
_refine_ls_weighting_details 'calc w=1/[\s^2^(Fo^2^)+(0.0562P)^2^] where P=(Fo^2^+2Fc^2^)/3'
_refine_ls_weighting_scheme calc
_refine_ls_wR_factor_gt 0.1008
_refine_ls_wR_factor_ref 0.1086
_reflns_number_gt 3108
_reflns_number_total 4594
_reflns_threshold_expression I>2\s(I)
_cod_data_source_file jh2107.cif
_cod_data_source_block I
_cod_original_sg_symbol_H-M 'C 2/c'
_cod_database_code 2223878
_cod_database_fobs_code 2223878

loop_
_symmetry_equiv_pos_as_xyz
'x, y, z'
'-x, y, -z+1/2'
'x+1/2, y+1/2, z'
'-x+1/2, y+1/2, -z+1/2'
'-x, -y, -z'
'x, -y, z-1/2'
'-x+1/2, -y+1/2, -z'
'x+1/2, -y+1/2, z-1/2'

loop_
_atom_site_type_symbol
_atom_site_label
_atom_site_fract_x
_atom_site_fract_y
_atom_site_fract_z
_atom_site_U_iso_or_equiv
_atom_site_adp_type
_atom_site_calc_flag
_atom_site_refinement_flags
_atom_site_occupancy
_atom_site_disorder_assembly
_atom_site_disorder_group
Cd Cd1 0.13088(2) 0.599652(19) 0.344239(17) 0.05361(14) Uani d . 1 . .
N N1 0.1810(2) 0.5542(2) 0.4686(2) 0.0615(10) Uani d . 1 . .
N N2 0.2592(2) 0.6574(2) 0.39215(19) 0.0516(9) Uani d . 1 . .
O O1 0.11652(18) 0.67905(18) 0.23068(16) 0.0602(8) Uani d . 1 . .
O O2 0.0871(2) 0.74927(19) 0.32546(17) 0.0611(8) Uani d . 1 . .
O O3 0.1387(2) 0.4729(2) 0.2927(3) 0.0977(12) Uani d U 1 . .
O O4 0.0538(2) 0.41826(19) 0.1917(2) 0.0701(10) Uani d . 1 . .
O O1W 0.00362(18) 0.57274(19) 0.35468(17) 0.0611(8) Uani d . 1 . .
H H1WA -0.0326 0.6100 0.3365 0.073 Uiso d R 1 . .
H H1WB -0.0137 0.5234 0.3371 0.073 Uiso d R 1 . .
C C1 0.0942(3) 0.7474(3) 0.2590(3) 0.0527(11) Uani d . 1 . .
C C2 0.0782(3) 0.8273(3) 0.2111(2) 0.0537(11) Uani d . 1 . .
C C3 0.1193(3) 0.8370(3) 0.1546(3) 0.0677(14) Uani d . 1 . .
H H3 0.1545 0.7937 0.1473 0.081 Uiso calc R 1 . .
C C4 0.1087(4) 0.9095(3) 0.1096(3) 0.0825(17) Uani d . 1 . .
H H4 0.1387 0.9161 0.0740 0.099 Uiso calc R 1 . .
C C5 0.0541(4) 0.9725(3) 0.1166(3) 0.0813(16) Uani d . 1 . .
H H5 0.0455 1.0205 0.0848 0.098 Uiso calc R 1 . .
C C6 0.0121(3) 0.9632(3) 0.1716(3) 0.0685(14) Uani d . 1 . .
H H6 -0.0245 1.0060 0.1769 0.082 Uiso calc R 1 . .
C C7 0.0232(3) 0.8913(2) 0.2195(3) 0.0540(11) Uani d . 1 . .
C C8 0.0959(3) 0.4138(3) 0.2577(4) 0.0675(15) Uani d . 1 . .
C C9 0.0975(3) 0.3293(3) 0.3005(3) 0.0578(12) Uani d . 1 . .
C C10 0.1638(4) 0.3135(4) 0.3615(4) 0.0935(19) Uani d . 1 . .
H H10 0.2047 0.3546 0.3747 0.112 Uiso calc R 1 . .
C C11 0.1687(5) 0.2361(5) 0.4026(4) 0.114(2) Uani d U 1 . .
H H11 0.2144 0.2245 0.4411 0.137 Uiso calc R 1 . .
C C12 0.1072(5) 0.1780(4) 0.3865(4) 0.101(2) Uani d . 1 . .
H H12 0.1096 0.1276 0.4151 0.121 Uiso calc R 1 . .
C C13 0.0428(3) 0.1938(3) 0.3290(3) 0.0691(14) Uani d . 1 . .
H H13 0.0007 0.1538 0.3194 0.083 Uiso calc R 1 . .
C C14 0.0357(3) 0.2671(2) 0.2827(2) 0.0491(10) Uani d . 1 . .
C C15 0.2960(3) 0.7114(3) 0.3534(2) 0.0619(12) Uani d . 1 . .
H H15 0.2725 0.7195 0.3023 0.074 Uiso calc R 1 . .
C C16 0.3658(3) 0.7551(3) 0.3848(3) 0.0577(12) Uani d . 1 . .
H H16 0.3882 0.7925 0.3556 0.069 Uiso calc R 1 . .
C C17 0.4026(3) 0.7432(3) 0.4598(2) 0.0523(11) Uani d . 1 . .
C C18 0.3652(3) 0.6872(3) 0.4998(2) 0.0514(11) Uani d . 1 . .
H H18 0.3882 0.6778 0.5508 0.062 Uiso calc R 1 . .
C C19 0.2946(3) 0.6456(2) 0.4655(2) 0.0446(10) Uani d . 1 . .
C C20 0.2522(3) 0.5850(2) 0.5076(3) 0.0484(11) Uani d . 1 . .
C C21 0.2842(3) 0.5611(3) 0.5819(3) 0.0575(12) Uani d . 1 . .
H H21 0.3336 0.5840 0.6080 0.069 Uiso calc R 1 . .
C C22 0.2441(3) 0.5040(3) 0.6179(3) 0.0589(12) Uani d . 1 . .
C C23 0.1719(3) 0.4713(3) 0.5762(3) 0.0750(15) Uani d . 1 . .
H H23 0.1435 0.4311 0.5974 0.090 Uiso calc R 1 . .
C C24 0.1423(3) 0.4981(3) 0.5035(3) 0.0761(15) Uani d . 1 . .
H H24 0.0927 0.4763 0.4766 0.091 Uiso calc R 1 . .
C C25 0.4800(3) 0.7895(3) 0.4962(3) 0.0717(14) Uani d . 1 . .
H H25A 0.4703 0.8509 0.4960 0.108 Uiso calc R 1 . .
H H25B 0.5196 0.7774 0.4685 0.108 Uiso calc R 1 . .
H H25C 0.4994 0.7698 0.5473 0.108 Uiso calc R 1 . .
C C26 0.2776(3) 0.4777(4) 0.6985(3) 0.0843(16) Uani d . 1 . .
H H26A 0.3136 0.4294 0.7006 0.126 Uiso calc R 1 . .
H H26B 0.2342 0.4612 0.7203 0.126 Uiso calc R 1 . .
H H26C 0.3066 0.5256 0.7263 0.126 Uiso calc R 1 . .

loop_
_atom_site_aniso_label
_atom_site_aniso_U_11
_atom_site_aniso_U_22
_atom_site_aniso_U_33
_atom_site_aniso_U_12
_atom_site_aniso_U_13
_atom_site_aniso_U_23
Cd1 0.0639(3) 0.0397(2) 0.0639(2) -0.00834(15) 0.02867(18) -0.00204(16)
N1 0.068(3) 0.050(2) 0.073(3) -0.012(2) 0.031(2) 0.012(2)
N2 0.062(2) 0.044(2) 0.057(2) -0.0098(17) 0.0290(18) 0.0006(17)
O1 0.074(2) 0.0420(17) 0.073(2) 0.0006(15) 0.0356(17) -0.0078(15)
O2 0.078(2) 0.0476(17) 0.068(2) 0.0056(15) 0.0378(17) 0.0039(15)
O3 0.087(2) 0.070(2) 0.150(3) -0.021(2) 0.057(2) -0.040(2)
O4 0.084(3) 0.0377(18) 0.106(3) -0.0016(17) 0.058(2) -0.0019(19)
O1W 0.065(2) 0.0444(16) 0.080(2) -0.0043(15) 0.0306(17) -0.0008(16)
C1 0.055(3) 0.039(2) 0.073(3) -0.0036(19) 0.033(2) 0.001(2)
C2 0.063(3) 0.042(2) 0.065(3) -0.007(2) 0.032(2) -0.002(2)
C3 0.082(4) 0.054(3) 0.080(3) -0.004(3) 0.045(3) 0.003(3)
C4 0.113(5) 0.073(4) 0.078(4) -0.014(3) 0.054(3) 0.009(3)
C5 0.115(5) 0.050(3) 0.087(4) -0.005(3) 0.040(3) 0.017(3)
C6 0.088(4) 0.041(3) 0.083(3) -0.002(2) 0.035(3) 0.008(2)
C7 0.063(3) 0.035(2) 0.068(3) -0.005(2) 0.025(2) 0.000(2)
C8 0.062(3) 0.044(3) 0.116(5) -0.009(2) 0.057(3) -0.029(3)
C9 0.058(3) 0.053(3) 0.069(3) 0.005(2) 0.027(2) -0.026(2)
C10 0.067(4) 0.093(5) 0.117(5) 0.003(3) 0.017(4) -0.044(4)
C11 0.116(5) 0.116(5) 0.093(4) 0.045(5) -0.008(4) -0.020(4)
C12 0.125(6) 0.089(5) 0.082(4) 0.030(4) 0.013(4) -0.001(4)
C13 0.090(4) 0.052(3) 0.069(3) 0.017(3) 0.026(3) 0.003(3)
C14 0.061(3) 0.035(2) 0.058(3) 0.0070(19) 0.0269(19) -0.0053(19)
C15 0.072(3) 0.065(3) 0.055(3) -0.009(3) 0.029(2) 0.012(2)
C16 0.066(3) 0.049(3) 0.068(3) -0.010(2) 0.037(3) 0.008(2)
C17 0.066(3) 0.036(2) 0.065(3) -0.003(2) 0.036(2) -0.004(2)
C18 0.062(3) 0.047(2) 0.052(2) -0.003(2) 0.027(2) -0.003(2)
C19 0.056(3) 0.032(2) 0.055(3) 0.0018(19) 0.031(2) -0.0006(19)
C20 0.056(3) 0.036(2) 0.062(3) 0.0020(19) 0.032(2) 0.001(2)
C21 0.066(3) 0.052(3) 0.064(3) -0.001(2) 0.034(2) 0.008(2)
C22 0.069(3) 0.054(3) 0.068(3) 0.006(2) 0.042(3) 0.010(2)
C23 0.083(4) 0.068(3) 0.087(4) -0.013(3) 0.045(3) 0.025(3)
C24 0.068(3) 0.070(3) 0.096(4) -0.016(3) 0.030(3) 0.020(3)
C25 0.077(4) 0.068(3) 0.077(3) -0.023(3) 0.033(3) -0.007(3)
C26 0.106(4) 0.083(4) 0.079(4) -0.003(3) 0.050(3) 0.022(3)

loop_
_atom_type_symbol
_atom_type_description
_atom_type_scat_dispersion_real
_atom_type_scat_dispersion_imag
_atom_type_scat_source
C C 0.0033 0.0016 'International Tables Vol C Tables 4.2.6.8 and 6.1.1.4'
H H 0.0000 0.0000 'International Tables Vol C Tables 4.2.6.8 and 6.1.1.4'
N N 0.0061 0.0033 'International Tables Vol C Tables 4.2.6.8 and 6.1.1.4'
O O 0.0106 0.0060 'International Tables Vol C Tables 4.2.6.8 and 6.1.1.4'
Cd Cd -0.8075 1.2024 'International Tables Vol C Tables 4.2.6.8 and 6.1.1.4'

loop_
_geom_angle_atom_site_label_1
_geom_angle_atom_site_label_2
_geom_angle_atom_site_label_3
_geom_angle_site_symmetry_1
_geom_angle_site_symmetry_3
_geom_angle
_geom_angle_publ_flag
O3 Cd1 O1W . . 92.06(12) ?
O3 Cd1 N2 . . 110.50(13) ?
O1W Cd1 N2 . . 150.70(11) ?
O3 Cd1 N1 . . 96.06(15) ?
O1W Cd1 N1 . . 89.48(12) ?
N2 Cd1 N1 . . 70.32(12) ?
O3 Cd1 O1 . . 95.00(13) ?
O1W Cd1 O1 . . 106.00(11) ?
N2 Cd1 O1 . . 90.88(11) ?
N1 Cd1 O1 . . 160.61(12) ?
O3 Cd1 O2 . . 147.01(15) ?
O1W Cd1 O2 . . 85.21(10) ?
N2 Cd1 O2 . . 85.37(12) ?
N1 Cd1 O2 . . 116.74(12) ?
O1 Cd1 O2 . . 54.80(9) ?
C20 N1 C24 . . 117.8(4) ?
C20 N1 Cd1 . . 118.7(3) ?
C24 N1 Cd1 . . 123.5(4) ?
C19 N2 C15 . . 117.1(4) ?
C19 N2 Cd1 . . 118.3(2) ?
C15 N2 Cd1 . . 124.0(3) ?
C1 O1 Cd1 . . 92.7(2) ?
C1 O2 Cd1 . . 90.8(2) ?
C8 O3 Cd1 . . 141.8(3) ?
Cd1 O1W H1WA . . 117.7 ?
Cd1 O1W H1WB . . 112.5 ?
H1WA O1W H1WB . . 107.7 ?
O2 C1 O1 . . 121.7(4) ?
O2 C1 C2 . . 120.2(4) ?
O1 C1 C2 . . 118.1(4) ?
C3 C2 C7 . . 118.8(4) ?
C3 C2 C1 . . 118.0(4) ?
C7 C2 C1 . . 123.1(4) ?
C4 C3 C2 . . 121.1(5) ?
C4 C3 H3 . . 119.5 ?
C2 C3 H3 . . 119.5 ?
C3 C4 C5 . . 120.7(5) ?
C3 C4 H4 . . 119.7 ?
C5 C4 H4 . . 119.7 ?
C4 C5 C6 . . 119.0(5) ?
C4 C5 H5 . . 120.5 ?
C6 C5 H5 . . 120.5 ?
C5 C6 C7 . . 121.6(5) ?
C5 C6 H6 . . 119.2 ?
C7 C6 H6 . . 119.2 ?
C6 C7 C2 . . 118.8(4) ?
C6 C7 C7 . 2 116.4(3) ?
C2 C7 C7 . 2 124.6(3) ?
O3 C8 O4 . . 125.9(6) ?
O3 C8 C9 . . 115.5(6) ?
O4 C8 C9 . . 118.7(4) ?
C10 C9 C14 . . 118.7(5) ?
C10 C9 C8 . . 117.9(5) ?
C14 C9 C8 . . 123.5(4) ?
C11 C10 C9 . . 120.3(6) ?
C11 C10 H10 . . 119.9 ?
C9 C10 H10 . . 119.9 ?
C12 C11 C10 . . 120.3(6) ?
C12 C11 H11 . . 119.8 ?
C10 C11 H11 . . 119.8 ?
C13 C12 C11 . . 119.4(6) ?
C13 C12 H12 . . 120.3 ?
C11 C12 H12 . . 120.3 ?
C12 C13 C14 . . 123.5(6) ?
C12 C13 H13 . . 118.2 ?
C14 C13 H13 . . 118.2 ?
C13 C14 C9 . . 117.6(4) ?
C13 C14 C14 . 2 114.8(4) ?
C9 C14 C14 . 2 127.5(3) ?
N2 C15 C16 . . 123.9(4) ?
N2 C15 H15 . . 118.0 ?
C16 C15 H15 . . 118.0 ?
C15 C16 C17 . . 119.3(4) ?
C15 C16 H16 . . 120.4 ?
C17 C16 H16 . . 120.4 ?
C16 C17 C18 . . 117.0(4) ?
C16 C17 C25 . . 120.9(4) ?
C18 C17 C25 . . 122.1(4) ?
C19 C18 C17 . . 121.2(4) ?
C19 C18 H18 . . 119.4 ?
C17 C18 H18 . . 119.4 ?
N2 C19 C18 . . 121.5(4) ?
N2 C19 C20 . . 116.1(4) ?
C18 C19 C20 . . 122.4(4) ?
N1 C20 C21 . . 121.1(4) ?
N1 C20 C19 . . 115.9(4) ?
C21 C20 C19 . . 123.0(4) ?
C22 C21 C20 . . 121.1(5) ?
C22 C21 H21 . . 119.5 ?
C20 C21 H21 . . 119.5 ?
C23 C22 C21 . . 116.9(4) ?
C23 C22 C26 . . 121.2(4) ?
C21 C22 C26 . . 121.9(5) ?
C24 C23 C22 . . 119.7(4) ?
C24 C23 H23 . . 120.2 ?
C22 C23 H23 . . 120.2 ?
N1 C24 C23 . . 123.4(5) ?
N1 C24 H24 . . 118.3 ?
C23 C24 H24 . . 118.3 ?
C17 C25 H25A . . 109.5 ?
C17 C25 H25B . . 109.5 ?
H25A C25 H25B . . 109.5 ?
C17 C25 H25C . . 109.5 ?
H25A C25 H25C . . 109.5 ?
H25B C25 H25C . . 109.5 ?
C22 C26 H26A . . 109.5 ?
C22 C26 H26B . . 109.5 ?
H26A C26 H26B . . 109.5 ?
C22 C26 H26C . . 109.5 ?
H26A C26 H26C . . 109.5 ?
H26B C26 H26C . . 109.5 ?

loop_
_geom_bond_atom_site_label_1
_geom_bond_atom_site_label_2
_geom_bond_site_symmetry_2
_geom_bond_distance
_geom_bond_publ_flag
Cd1 O3 . 2.186(4) ?
Cd1 O1W . 2.270(3) ?
Cd1 N2 . 2.327(3) ?
Cd1 N1 . 2.329(4) ?
Cd1 O1 . 2.369(3) ?
Cd1 O2 . 2.420(3) ?
N1 C20 . 1.335(6) ?
N1 C24 . 1.343(5) ?
N2 C19 . 1.339(5) ?
N2 C15 . 1.346(5) ?
O1 C1 . 1.272(5) ?
O2 C1 . 1.252(5) ?
O3 C8 . 1.240(6) ?
O4 C8 . 1.244(6) ?
O1W H1WA . 0.8498 ?
O1W H1WB . 0.8499 ?
C1 C2 . 1.495(6) ?
C2 C3 . 1.395(6) ?
C2 C7 . 1.397(6) ?
C3 C4 . 1.372(6) ?
C3 H3 . 0.9300 ?
C4 C5 . 1.374(7) ?
C4 H4 . 0.9300 ?
C5 C6 . 1.382(7) ?
C5 H5 . 0.9300 ?
C6 C7 . 1.394(6) ?
C6 H6 . 0.9300 ?
C7 C7 2 1.524(8) ?
C8 C9 . 1.515(7) ?
C9 C10 . 1.400(8) ?
C9 C14 . 1.403(6) ?
C10 C11 . 1.400(9) ?
C10 H10 . 0.9300 ?
C11 C12 . 1.357(9) ?
C11 H11 . 0.9300 ?
C12 C13 . 1.342(8) ?
C12 H12 . 0.9300 ?
C13 C14 . 1.397(6) ?
C13 H13 . 0.9300 ?
C14 C14 2 1.482(8) ?
C15 C16 . 1.366(6) ?
C15 H15 . 0.9300 ?
C16 C17 . 1.371(6) ?
C16 H16 . 0.9300 ?
C17 C18 . 1.386(5) ?
C17 C25 . 1.505(6) ?
C18 C19 . 1.373(6) ?
C18 H18 . 0.9300 ?
C19 C20 . 1.506(5) ?
C20 C21 . 1.382(6) ?
C21 C22 . 1.380(6) ?
C21 H21 . 0.9300 ?
C22 C23 . 1.375(7) ?
C22 C26 . 1.499(6) ?
C23 C24 . 1.364(7) ?
C23 H23 . 0.9300 ?
C24 H24 . 0.9300 ?
C25 H25A . 0.9600 ?
C25 H25B . 0.9600 ?
C25 H25C . 0.9600 ?
C26 H26A . 0.9600 ?
C26 H26B . 0.9600 ?
C26 H26C . 0.9600 ?

loop_
_geom_hbond_atom_site_label_D
_geom_hbond_atom_site_label_H
_geom_hbond_atom_site_label_A
_geom_hbond_site_symmetry_A
_geom_hbond_distance_DH
_geom_hbond_distance_HA
_geom_hbond_distance_DA
_geom_hbond_angle_DHA
O1W H1WB O4 2 0.85 1.78 2.632(4) 174.3
O1W H1WA O1 2 0.85 1.95 2.782(4) 164.4

loop_
_geom_torsion_atom_site_label_1
_geom_torsion_atom_site_label_2
_geom_torsion_atom_site_label_3
_geom_torsion_atom_site_label_4
_geom_torsion_site_symmetry_1
_geom_torsion_site_symmetry_2
_geom_torsion_site_symmetry_3
_geom_torsion_site_symmetry_4
_geom_torsion
_geom_torsion_publ_flag
O3 Cd1 N1 C20 . . . . 113.7(3) ?
O1W Cd1 N1 C20 . . . . -154.3(3) ?
N2 Cd1 N1 C20 . . . . 4.0(3) ?
O1 Cd1 N1 C20 . . . . -10.8(6) ?
O2 Cd1 N1 C20 . . . . -69.9(3) ?
O3 Cd1 N1 C24 . . . . -65.9(4) ?
O1W Cd1 N1 C24 . . . . 26.1(4) ?
N2 Cd1 N1 C24 . . . . -175.6(4) ?
O1 Cd1 N1 C24 . . . . 169.6(3) ?
O2 Cd1 N1 C24 . . . . 110.5(4) ?
O3 Cd1 N2 C19 . . . . -95.8(3) ?
O1W Cd1 N2 C19 . . . . 42.3(4) ?
N1 Cd1 N2 C19 . . . . -6.6(3) ?
O1 Cd1 N2 C19 . . . . 168.5(3) ?
O2 Cd1 N2 C19 . . . . 114.0(3) ?
O3 Cd1 N2 C15 . . . . 93.2(4) ?
O1W Cd1 N2 C15 . . . . -128.7(3) ?
N1 Cd1 N2 C15 . . . . -177.6(4) ?
O1 Cd1 N2 C15 . . . . -2.5(3) ?
O2 Cd1 N2 C15 . . . . -57.1(3) ?
O3 Cd1 O1 C1 . . . . 166.2(3) ?
O1W Cd1 O1 C1 . . . . 72.6(3) ?
N2 Cd1 O1 C1 . . . . -83.1(3) ?
N1 Cd1 O1 C1 . . . . -69.2(4) ?
O2 Cd1 O1 C1 . . . . 0.6(2) ?
O3 Cd1 O2 C1 . . . . -27.6(4) ?
O1W Cd1 O2 C1 . . . . -114.0(3) ?
N2 Cd1 O2 C1 . . . . 93.8(3) ?
N1 Cd1 O2 C1 . . . . 159.0(3) ?
O1 Cd1 O2 C1 . . . . -0.6(2) ?
O1W Cd1 O3 C8 . . . . 22.1(7) ?
N2 Cd1 O3 C8 . . . . -177.0(7) ?
N1 Cd1 O3 C8 . . . . 111.8(7) ?
O1 Cd1 O3 C8 . . . . -84.2(7) ?
O2 Cd1 O3 C8 . . . . -62.3(8) ?
Cd1 O2 C1 O1 . . . . 1.1(4) ?
Cd1 O2 C1 C2 . . . . -177.5(4) ?
Cd1 O1 C1 O2 . . . . -1.1(4) ?
Cd1 O1 C1 C2 . . . . 177.5(3) ?
O2 C1 C2 C3 . . . . 151.3(4) ?
O1 C1 C2 C3 . . . . -27.4(6) ?
O2 C1 C2 C7 . . . . -29.9(7) ?
O1 C1 C2 C7 . . . . 151.5(4) ?
C7 C2 C3 C4 . . . . 2.4(8) ?
C1 C2 C3 C4 . . . . -178.7(5) ?
C2 C3 C4 C5 . . . . -3.3(8) ?
C3 C4 C5 C6 . . . . 2.4(9) ?
C4 C5 C6 C7 . . . . -0.7(9) ?
C5 C6 C7 C2 . . . . -0.1(8) ?
C5 C6 C7 C7 . . . 2 176.7(5) ?
C3 C2 C7 C6 . . . . -0.7(7) ?
C1 C2 C7 C6 . . . . -179.5(4) ?
C3 C2 C7 C7 . . . 2 -177.3(5) ?
C1 C2 C7 C7 . . . 2 3.9(8) ?
Cd1 O3 C8 O4 . . . . 69.7(8) ?
Cd1 O3 C8 C9 . . . . -111.2(6) ?
O3 C8 C9 C10 . . . . -21.7(6) ?
O4 C8 C9 C10 . . . . 157.6(4) ?
O3 C8 C9 C14 . . . . 157.5(4) ?
O4 C8 C9 C14 . . . . -23.3(6) ?
C14 C9 C10 C11 . . . . 1.4(7) ?
C8 C9 C10 C11 . . . . -179.4(5) ?
C9 C10 C11 C12 . . . . -3.8(10) ?
C10 C11 C12 C13 . . . . 2.4(10) ?
C11 C12 C13 C14 . . . . 1.3(9) ?
C12 C13 C14 C9 . . . . -3.6(7) ?
C12 C13 C14 C14 . . . 2 173.3(5) ?
C10 C9 C14 C13 . . . . 2.1(6) ?
C8 C9 C14 C13 . . . . -177.0(4) ?
C10 C9 C14 C14 . . . 2 -174.3(5) ?
C8 C9 C14 C14 . . . 2 6.5(7) ?
C19 N2 C15 C16 . . . . -1.0(7) ?
Cd1 N2 C15 C16 . . . . 170.2(4) ?
N2 C15 C16 C17 . . . . 1.1(7) ?
C15 C16 C17 C18 . . . . -0.7(6) ?
C15 C16 C17 C25 . . . . 179.5(4) ?
C16 C17 C18 C19 . . . . 0.2(6) ?
C25 C17 C18 C19 . . . . -180.0(4) ?
C15 N2 C19 C18 . . . . 0.4(6) ?
Cd1 N2 C19 C18 . . . . -171.2(3) ?
C15 N2 C19 C20 . . . . 179.9(4) ?
Cd1 N2 C19 C20 . . . . 8.3(4) ?
C17 C18 C19 N2 . . . . -0.1(6) ?
C17 C18 C19 C20 . . . . -179.5(4) ?
C24 N1 C20 C21 . . . . -1.3(6) ?
Cd1 N1 C20 C21 . . . . 179.0(3) ?
C24 N1 C20 C19 . . . . 178.2(4) ?
Cd1 N1 C20 C19 . . . . -1.4(5) ?
N2 C19 C20 N1 . . . . -4.5(5) ?
C18 C19 C20 N1 . . . . 175.0(4) ?
N2 C19 C20 C21 . . . . 175.0(4) ?
C18 C19 C20 C21 . . . . -5.5(6) ?
N1 C20 C21 C22 . . . . 0.8(6) ?
C19 C20 C21 C22 . . . . -178.7(4) ?
C20 C21 C22 C23 . . . . 1.0(7) ?
C20 C21 C22 C26 . . . . -179.8(4) ?
C21 C22 C23 C24 . . . . -2.1(7) ?
C26 C22 C23 C24 . . . . 178.6(5) ?
C20 N1 C24 C23 . . . . 0.1(7) ?
Cd1 N1 C24 C23 . . . . 179.7(4) ?
C22 C23 C24 N1 . . . . 1.7(8) ?
